data_7706530
loop_
_publ_author_name
'Lancheros, Andr\'es'
'Goswami, Subhadip'
'Mian, Mohammad Rasel'
'Zhang, Xuan'
'Zarate, Ximena'
'Schott, Eduardo'
'Farha, Omar K.'
'Hupp, Joseph T.'

_publ_section_title
;
 Modulation of CO<sub>2</sub> adsorption in novel pillar-layered MOFs
 based on carboxylate-pyrazole flexible linker.
;
_journal_issue 8
_journal_name_full 'Dalton transactions (Cambridge, England : 2003)'
_journal_page_first 2880
_journal_page_last 2890
_journal_paper_doi 10.1039/d0dt03166f
_journal_volume 50
_journal_year 2021
_chemical_formula_moiety 'C31 H36 Cu N6 O4'
_chemical_formula_sum 'C31 H36 Cu N6 O4'
_chemical_formula_weight 620.20
_space_group_crystal_system monoclinic
_space_group_IT_number 14
_space_group_name_Hall '-P 2yn'
_space_group_name_H-M_alt 'P 1 21/n 1'
_atom_sites_solution_hydrogens mixed
_atom_sites_solution_primary dual
_audit_creation_date 2020-03-04
_audit_creation_method
;
Olex2 1.2
(compiled 2018.05.29 svn.r3508 for OlexSys, GUI svn.r5506)
;
_audit_update_record
;
2020-10-07 deposited with the CCDC.	2021-01-28 downloaded from the CCDC.
;
_cell_angle_alpha 90
_cell_angle_beta 101.233(2)
_cell_angle_gamma 90
_cell_formula_units_Z 4
_cell_length_a 9.3159(2)
_cell_length_b 26.0056(4)
_cell_length_c 13.1078(2)
_cell_measurement_reflns_used 8498
_cell_measurement_temperature 100.01(10)
_cell_measurement_theta_max 72.5180
_cell_measurement_theta_min 3.4170
_cell_volume 3114.73(10)
_computing_cell_refinement 'CrysAlisPro 1.171.40.68a (Rigaku OD, 2019)'
_computing_data_collection 'CrysAlisPro 1.171.40.68a (Rigaku OD, 2019)'
_computing_data_reduction 'CrysAlisPro 1.171.40.68a (Rigaku OD, 2019)'
_computing_molecular_graphics 'Olex2 (Dolomanov et al., 2009)'
_computing_publication_material 'Olex2 (Dolomanov et al., 2009)'
_computing_structure_refinement 'XL (Sheldrick, 2008)'
_computing_structure_solution 'ShelXT (Sheldrick, 2015)'
_diffrn_ambient_environment N~2~
_diffrn_ambient_temperature 100.01(10)
_diffrn_detector 'Hybrid Pixel Array Detector'
_diffrn_detector_area_resol_mean 10.0000
_diffrn_detector_type HyPix
_diffrn_measured_fraction_theta_full 0.994
_diffrn_measured_fraction_theta_max 0.962
_diffrn_measurement_details
;
List of Runs (angles in degrees, time in seconds):

  # Type    Start    End  Width  t~exp~   \w     \q     \k     \f   Frames
#--------------------------------------------------------------------------
  1  \w    -19.00  26.00   0.50   15.00    --  -48.45  19.00 -60.00   90
  2  \w    -57.00 -28.00   0.50   60.00    --  -98.15  57.00  90.00   58
  3  \w   -127.00-101.00   0.50   60.00    --  -98.15 -37.00  30.00   52
  4  \w   -119.00 -91.00   0.50   15.00    --  -48.45-125.00 -90.00   56
  5  \w   -100.00 -52.00   0.50   15.00    --  -48.45-157.00 -15.00   96
  6  \w   -109.00 -53.00   0.50   60.00    --  -98.15-157.00 -15.00  112
  7  \w   -166.00-134.00   0.50   60.00    --  -98.15 -37.00  30.00   64
  8  \w    -56.00 -26.00   0.50   60.00    --  -98.15  57.00-120.00   60
  9  \w    -87.00 -50.00   0.50   15.00    --  -48.45 118.00-135.00   74
 10  \w     55.00 118.00   0.50   15.00    --   50.32 157.00  18.00  126
 11  \w     82.00 107.00   0.50   60.00    --  100.03 157.00  18.00   50
 12  \w    110.00 171.00   0.50   60.00    --  100.03   0.00 -30.00  122
 13  \w     68.00 107.00   0.50   60.00    --  100.03-118.00 138.00   78
 14  \w     27.00  52.00   0.50   15.00    --   50.32-118.00 138.00   50
 15  \w     34.00  62.00   0.50   60.00    --  100.03 -57.00 150.00   56
 16  \w     28.00 105.00   0.50   60.00    --  100.03 -99.00 150.00  154
 17  \w     28.00  54.00   0.50   60.00    --  100.03 -99.00   0.00   52
 18  \w     28.00  64.00   0.50   60.00    --  100.03 -57.00  30.00   72
 19  \w     39.00  64.00   0.50   60.00    --  100.03 -57.00 -30.00   50
 20  \w     33.00  59.00   0.50   60.00    --  100.03 -57.00   0.00   52
 21  \w    -15.00  13.00   0.50   15.00    --   50.32 -19.00-150.00   56
 22  \w     29.00  64.00   0.50   60.00    --  100.03 -57.00-150.00   70
 23  \w     32.00  64.00   0.50   60.00    --  100.03 -57.00-180.00   64
 24  \w    -20.00  11.00   0.50   15.00    --   50.32 -19.00 120.00   62
 25  \w   -108.00 -44.00   0.50   60.00    --  -98.15 118.00-135.00  128
;
_diffrn_measurement_device 'four-circle diffractometer'
_diffrn_measurement_device_type 'XtaLAB Synergy, Single source at home/near, HyPix'
_diffrn_measurement_method '\w scans'
_diffrn_orient_matrix_type 'CrysAlisPro convention (1999,Acta A55,543-557)'
_diffrn_orient_matrix_UB_11 0.0209389000
_diffrn_orient_matrix_UB_12 -0.0587012000
_diffrn_orient_matrix_UB_13 0.0091944000
_diffrn_orient_matrix_UB_21 -0.0932917000
_diffrn_orient_matrix_UB_22 -0.0014519000
_diffrn_orient_matrix_UB_23 0.0849547000
_diffrn_orient_matrix_UB_31 -0.1387739000
_diffrn_orient_matrix_UB_32 -0.0078883000
_diffrn_orient_matrix_UB_33 -0.0840522000
_diffrn_radiation_monochromator mirror
_diffrn_radiation_probe x-ray
_diffrn_radiation_type CuK\a
_diffrn_radiation_wavelength 1.54184
_diffrn_reflns_av_R_equivalents 0.0488
_diffrn_reflns_av_unetI/netI 0.0444
_diffrn_reflns_Laue_measured_fraction_full 0.994
_diffrn_reflns_Laue_measured_fraction_max 0.962
_diffrn_reflns_limit_h_max 9
_diffrn_reflns_limit_h_min -11
_diffrn_reflns_limit_k_max 31
_diffrn_reflns_limit_k_min -31
_diffrn_reflns_limit_l_max 16
_diffrn_reflns_limit_l_min -16
_diffrn_reflns_number 21276
_diffrn_reflns_point_group_measured_fraction_full 0.994
_diffrn_reflns_point_group_measured_fraction_max 0.962
_diffrn_reflns_theta_full 67.684
_diffrn_reflns_theta_max 73.355
_diffrn_reflns_theta_min 3.399
_diffrn_source 'micro-focus sealed X-ray tube'
_diffrn_source_type 'PhotonJet (Cu) X-ray Source'
_exptl_absorpt_coefficient_mu 1.353
_exptl_absorpt_correction_T_max 1.000
_exptl_absorpt_correction_T_min 0.895
_exptl_absorpt_correction_type gaussian
_exptl_absorpt_process_details
;
CrysAlisPro 1.171.40.68a (Rigaku Oxford Diffraction, 2019)
Numerical absorption correction based on gaussian integration over
			a multifaceted crystal model
Empirical absorption correction using spherical harmonics,
 implemented in SCALE3 ABSPACK scaling algorithm.
;
_exptl_crystal_colour colourless
_exptl_crystal_colour_primary colourless
_exptl_crystal_density_diffrn 1.323
_exptl_crystal_description plate
_exptl_crystal_F_000 1300
_exptl_crystal_recrystallization_method 'The material was recrystallised from --- by as supplied'
_exptl_crystal_size_max 0.112
_exptl_crystal_size_mid 0.073
_exptl_crystal_size_min 0.028
_refine_diff_density_max 0.649
_refine_diff_density_min -0.665
_refine_diff_density_rms 0.076
_refine_ls_extinction_method none
_refine_ls_goodness_of_fit_ref 1.084
_refine_ls_hydrogen_treatment mixed
_refine_ls_matrix_type full
_refine_ls_number_parameters 389
_refine_ls_number_reflns 6032
_refine_ls_number_restraints 0
_refine_ls_restrained_S_all 1.084
_refine_ls_R_factor_all 0.0614
_refine_ls_R_factor_gt 0.0521
_refine_ls_shift/su_max 0.001
_refine_ls_shift/su_mean 0.000
_refine_ls_structure_factor_coef Fsqd
_refine_ls_weighting_details 'w=1/[\s^2^(Fo^2^)+(0.0542P)^2^+4.7157P] where P=(Fo^2^+2Fc^2^)/3'
_refine_ls_weighting_scheme calc
_refine_ls_wR_factor_gt 0.1301
_refine_ls_wR_factor_ref 0.1376
_reflns_Friedel_coverage 0.000
_reflns_number_gt 5179
_reflns_number_total 6032
_reflns_threshold_expression 'I > 2\s(I)'
_cod_data_source_file d0dt03166f2.cif
_cod_data_source_block cx1829
_cod_depositor_comments 'Adding full bibliography for 7706529--7706531.cif.'
_cod_database_code 7706530
_shelx_shelxl_version_number 2017/1
_chemical_oxdiff_formula C45H42N6O6
_shelx_space_group_comment
;
The symmetry employed for this shelxl refinement is uniquely defined
by the following loop, which should always be used as a source of
symmetry information in preference to the above space-group names.
They are only intended as comments.
;
_diffrn_oxdiff_digest_frames
;
01ae663c5d50efd785757cbe05667eee96000257633
;
_reflns_odcompleteness_completeness 99.98
_reflns_odcompleteness_iscentric 1
_reflns_odcompleteness_theta 64.99
_olex2_refinement_description
;
1. Fixed Uiso
 At 1.2 times of:
  All C(H) groups, {H13A,H13B} of C13, {H31A,H31B} of C31, {H30A,H30B} of C30,
   {H28A,H28B} of C28, {H29A,H29B} of C29, {H26A,H26B} of C26, All N(H) groups
 At 1.5 times of:
  All C(H,H,H) groups, {H27A,H27B} of C27
2.a Secondary CH2 refined with riding coordinates:
 C13(H13A,H13B), C26(H26A,H26B), C28(H28A,H28B), C29(H29A,H29B), C30(H30A,
 H30B), C31(H31A,H31B)
2.b Aromatic/amide H refined with riding coordinates:
 N2(H2), N4(H4), C3(H3), C4(H4A), C6(H6), C7(H7), C20(H20), C21(H21), C23(H23),
  C24(H24)
2.c Idealised Me refined as rotating group:
 C11(H11A,H11B,H11C), C12(H12A,H12B,H12C), C17(H17A,H17B,H17C), C18(H18A,H18B,
 H18C)
;
_olex2_date_sample_data_collection 2020-02-28
_olex2_date_sample_submission 2020-02-24
_olex2_diffrn_ambient_temperature_device 'Oxford Cryosystems'
_olex2_exptl_crystal_mounting_method 'The crystal was mounted on a MITIGEN holder'
_olex2_submission_original_sample_id cx1829
_olex2_submission_special_instructions 'No special instructions were received'
_oxdiff_exptl_absorpt_empirical_details
;
Empirical correction (ABSPACK) includes:
- Absorption correction using spherical harmonics
- Frame scaling
;
_oxdiff_exptl_absorpt_empirical_full_max 2.080
_oxdiff_exptl_absorpt_empirical_full_min 0.471

loop_
_space_group_symop_operation_xyz
'x, y, z'
'-x+1/2, y+1/2, -z+1/2'
'-x, -y, -z'
'x-1/2, -y-1/2, z-1/2'

loop_
_atom_site_label
_atom_site_type_symbol
_atom_site_fract_x
_atom_site_fract_y
_atom_site_fract_z
_atom_site_U_iso_or_equiv
_atom_site_adp_type
_atom_site_occupancy
_atom_site_site_symmetry_order
_atom_site_calc_flag
_atom_site_refinement_flags_posn
_atom_site_refinement_flags_adp
_atom_site_refinement_flags_occupancy
_atom_site_disorder_assembly
_atom_site_disorder_group
Cu1 Cu 0.87512(4) 0.50569(2) -0.08622(3) 0.01916(13) Uani 1 1 d . . . . .
O1 O 0.8067(3) 0.44775(9) -0.00243(18) 0.0400(5) Uani 1 1 d . . . . .
O2 O 0.9936(3) 0.43943(9) 0.1295(2) 0.0441(6) Uani 1 1 d . . . . .
O3 O 0.0000(3) 0.45425(9) 0.85061(17) 0.0392(5) Uani 1 1 d . . . . .
O4 O 0.1810(3) 0.44182(9) 0.98566(18) 0.0433(6) Uani 1 1 d . . . . .
N1 N 0.5645(3) 0.27280(9) 0.26159(19) 0.0278(5) Uani 1 1 d . . . . .
N2 N 0.4840(3) 0.23794(9) 0.19783(19) 0.0294(5) Uani 1 1 d . . . . .
H2 H 0.474018 0.235863 0.131336 0.035 Uiso 1 1 calc R . . . .
N3 N 0.3721(3) 0.28570(9) 0.6613(2) 0.0291(5) Uani 1 1 d . . . . .
N4 N 0.4990(3) 0.26267(9) 0.7087(2) 0.0315(6) Uani 1 1 d . . . . .
H4 H 0.549622 0.269177 0.769525 0.038 Uiso 1 1 calc R . . . .
N5 N 0.6894(3) 0.51000(9) -0.1991(2) 0.0315(6) Uani 1 1 d . . . . .
N6 N 0.4593(4) 0.51281(13) -0.3441(3) 0.0554(9) Uani 1 1 d . . . . .
C1 C 0.8685(3) 0.42811(10) 0.0815(2) 0.0272(6) Uani 1 1 d . . . . .
C2 C 0.7873(3) 0.38733(10) 0.1281(2) 0.0279(6) Uani 1 1 d . . . . .
C3 C 0.6504(3) 0.37057(11) 0.0778(2) 0.0295(6) Uani 1 1 d . . . . .
H3 H 0.607718 0.384597 0.013780 0.035 Uiso 1 1 calc R . . . .
C4 C 0.5771(3) 0.33311(11) 0.1223(2) 0.0301(6) Uani 1 1 d . . . . .
H4A H 0.484774 0.322373 0.088662 0.036 Uiso 1 1 calc R . . . .
C5 C 0.6410(3) 0.31148(10) 0.2171(2) 0.0269(6) Uani 1 1 d . . . . .
C6 C 0.7791(3) 0.32693(11) 0.2667(2) 0.0293(6) Uani 1 1 d . . . . .
H6 H 0.823551 0.311759 0.329193 0.035 Uiso 1 1 calc R . . . .
C7 C 0.8510(3) 0.36534(11) 0.2225(2) 0.0294(6) Uani 1 1 d . . . . .
H7 H 0.942794 0.376404 0.256564 0.035 Uiso 1 1 calc R . . . .
C8 C 0.4241(3) 0.20778(10) 0.2593(2) 0.0279(6) Uani 1 1 d . . . . .
C9 C 0.4644(3) 0.22336(10) 0.3644(2) 0.0290(6) Uani 1 1 d . . . . .
C10 C 0.5544(4) 0.26542(11) 0.3638(2) 0.0314(7) Uani 1 1 d . . . . .
C11 C 0.3278(4) 0.16401(12) 0.2178(3) 0.0342(7) Uani 1 1 d . . . . .
H11A H 0.328997 0.159520 0.145297 0.051 Uiso 1 1 calc GR . . . .
H11B H 0.229641 0.170995 0.226349 0.051 Uiso 1 1 calc GR . . . .
H11C H 0.362545 0.133224 0.254990 0.051 Uiso 1 1 calc GR . . . .
C12 C 0.6298(5) 0.29954(13) 0.4499(3) 0.0459(9) Uani 1 1 d . . . . .
H12A H 0.724583 0.285708 0.478583 0.069 Uiso 1 1 calc GR . . . .
H12B H 0.572506 0.301411 0.503294 0.069 Uiso 1 1 calc GR . . . .
H12C H 0.640497 0.333371 0.423059 0.069 Uiso 1 1 calc GR . . . .
C13 C 0.4166(4) 0.19616(11) 0.4539(3) 0.0362(8) Uani 1 1 d . . . . .
H13A H 0.317511 0.183731 0.430400 0.043 Uiso 1 1 calc R . . . .
H13B H 0.478975 0.166387 0.472458 0.043 Uiso 1 1 calc R . . . .
C14 C 0.4205(4) 0.22821(11) 0.5501(2) 0.0306(7) Uani 1 1 d . . . . .
C15 C 0.3199(4) 0.26506(11) 0.5641(2) 0.0307(7) Uani 1 1 d . . . . .
C16 C 0.5280(3) 0.22804(11) 0.6411(3) 0.0319(7) Uani 1 1 d . . . . .
C17 C 0.1813(4) 0.27943(12) 0.4928(3) 0.0376(7) Uani 1 1 d . . . . .
H17A H 0.104426 0.282478 0.531719 0.056 Uiso 1 1 calc GR . . . .
H17B H 0.156051 0.253375 0.440505 0.056 Uiso 1 1 calc GR . . . .
H17C H 0.193900 0.311722 0.460158 0.056 Uiso 1 1 calc GR . . . .
C18 C 0.6622(4) 0.19505(12) 0.6663(3) 0.0406(8) Uani 1 1 d . . . . .
H18A H 0.730954 0.205438 0.624401 0.061 Uiso 1 1 calc GR . . . .
H18B H 0.635775 0.159719 0.652140 0.061 Uiso 1 1 calc GR . . . .
H18C H 0.705892 0.198875 0.738528 0.061 Uiso 1 1 calc GR . . . .
C19 C 0.3101(3) 0.32362(11) 0.7178(2) 0.0275(6) Uani 1 1 d . . . . .
C20 C 0.2198(4) 0.36194(12) 0.6673(2) 0.0340(7) Uani 1 1 d . . . . .
H20 H 0.201807 0.364170 0.595106 0.041 Uiso 1 1 calc R . . . .
C21 C 0.1565(4) 0.39695(12) 0.7252(2) 0.0321(7) Uani 1 1 d . . . . .
H21 H 0.092667 0.421700 0.690972 0.038 Uiso 1 1 calc R . . . .
C22 C 0.1865(3) 0.39572(10) 0.8326(2) 0.0268(6) Uani 1 1 d . . . . .
C23 C 0.2826(4) 0.35884(12) 0.8819(2) 0.0320(7) Uani 1 1 d . . . . .
H23 H 0.307097 0.358491 0.954180 0.038 Uiso 1 1 calc R . . . .
C24 C 0.3430(4) 0.32247(12) 0.8258(2) 0.0332(7) Uani 1 1 d . . . . .
H24 H 0.405306 0.297360 0.860249 0.040 Uiso 1 1 calc R . . . .
C25 C 0.1171(3) 0.43361(10) 0.8942(2) 0.0271(6) Uani 1 1 d . . . . .
C26 C 0.6781(5) 0.46481(19) -0.2660(4) 0.0767(16) Uani 1 1 d . . . . .
H26A H 0.675283 0.434072 -0.224511 0.092 Uiso 1 1 calc R . . . .
H26B H 0.763600 0.462769 -0.297823 0.092 Uiso 1 1 calc R . . . .
C27 C 0.5399(6) 0.4674(2) -0.3510(5) 0.086(2) Uani 1 1 d . . . . .
H27A H 0.551(8) 0.460(3) -0.423(6) 0.129 Uiso 1 1 d R . . . .
H27B H 0.483(8) 0.437(3) -0.334(6) 0.129 Uiso 1 1 d R . . . .
C28 C 0.5547(5) 0.5118(3) -0.1548(4) 0.089(2) Uani 1 1 d . . . . .
H28A H 0.556846 0.541790 -0.110636 0.107 Uiso 1 1 calc R . . . .
H28B H 0.549573 0.481419 -0.112582 0.107 Uiso 1 1 calc R . . . .
C29 C 0.4194(5) 0.5140(3) -0.2432(4) 0.105(3) Uani 1 1 d . . . . .
H29A H 0.355915 0.485113 -0.236993 0.126 Uiso 1 1 calc R . . . .
H29B H 0.365268 0.545351 -0.236739 0.126 Uiso 1 1 calc R . . . .
C30 C 0.6880(7) 0.5563(2) -0.2613(6) 0.123(3) Uani 1 1 d . . . . .
H30A H 0.774546 0.557204 -0.292158 0.148 Uiso 1 1 calc R . . . .
H30B H 0.689623 0.586371 -0.217249 0.148 Uiso 1 1 calc R . . . .
C31 C 0.5507(9) 0.5575(3) -0.3472(7) 0.168(5) Uani 1 1 d . . . . .
H31A H 0.494838 0.588230 -0.339601 0.201 Uiso 1 1 calc R . . . .
H31B H 0.579585 0.559069 -0.414359 0.201 Uiso 1 1 calc R . . . .

loop_
_atom_site_aniso_label
_atom_site_aniso_U_11
_atom_site_aniso_U_22
_atom_site_aniso_U_33
_atom_site_aniso_U_23
_atom_site_aniso_U_13
_atom_site_aniso_U_12
Cu1 0.0282(2) 0.01153(19) 0.0210(2) -0.00013(14) 0.01286(15) -0.00028(15)
O1 0.0449(13) 0.0373(12) 0.0389(13) 0.0129(10) 0.0106(10) -0.0106(10)
O2 0.0455(14) 0.0398(13) 0.0473(14) 0.0144(11) 0.0097(11) -0.0144(11)
O3 0.0441(13) 0.0408(12) 0.0339(12) -0.0088(10) 0.0104(10) 0.0148(11)
O4 0.0480(14) 0.0438(13) 0.0374(13) -0.0155(11) 0.0063(11) 0.0154(11)
N1 0.0402(14) 0.0186(11) 0.0295(13) 0.0017(9) 0.0193(11) -0.0020(10)
N2 0.0405(14) 0.0242(12) 0.0268(13) 0.0016(10) 0.0148(11) -0.0026(10)
N3 0.0362(14) 0.0233(12) 0.0328(13) -0.0040(10) 0.0187(11) 0.0008(10)
N4 0.0380(14) 0.0267(12) 0.0334(14) -0.0060(10) 0.0163(11) -0.0015(11)
N5 0.0385(14) 0.0211(12) 0.0374(14) -0.0022(10) 0.0134(11) 0.0013(10)
N6 0.0496(19) 0.0498(19) 0.061(2) -0.0073(16) -0.0030(16) 0.0043(15)
C1 0.0383(17) 0.0188(13) 0.0294(15) -0.0020(11) 0.0184(13) 0.0007(12)
C2 0.0374(17) 0.0200(13) 0.0316(15) -0.0006(11) 0.0199(13) 0.0004(11)
C3 0.0417(17) 0.0210(13) 0.0296(15) 0.0020(11) 0.0164(13) 0.0015(12)
C4 0.0364(16) 0.0226(13) 0.0349(16) 0.0030(12) 0.0160(13) -0.0008(12)
C5 0.0361(16) 0.0174(12) 0.0329(15) 0.0008(11) 0.0207(13) -0.0006(11)
C6 0.0407(17) 0.0237(14) 0.0277(15) 0.0029(11) 0.0173(13) 0.0012(12)
C7 0.0360(16) 0.0244(14) 0.0327(16) 0.0009(12) 0.0184(13) -0.0007(12)
C8 0.0352(16) 0.0202(13) 0.0319(15) 0.0024(11) 0.0155(13) 0.0006(11)
C9 0.0402(17) 0.0180(13) 0.0345(16) -0.0012(11) 0.0214(13) 0.0003(11)
C10 0.0491(19) 0.0194(13) 0.0323(16) -0.0016(11) 0.0247(14) -0.0017(12)
C11 0.0416(18) 0.0271(15) 0.0364(17) 0.0050(13) 0.0139(14) -0.0011(13)
C12 0.078(3) 0.0315(17) 0.0368(18) -0.0070(14) 0.0330(18) -0.0202(17)
C13 0.060(2) 0.0200(14) 0.0375(17) -0.0033(12) 0.0324(16) -0.0048(13)
C14 0.0477(18) 0.0198(13) 0.0315(16) -0.0015(11) 0.0257(14) -0.0050(12)
C15 0.0487(19) 0.0207(13) 0.0291(15) -0.0009(11) 0.0231(14) -0.0033(12)
C16 0.0392(17) 0.0223(13) 0.0415(18) -0.0032(12) 0.0257(14) -0.0034(12)
C17 0.053(2) 0.0319(16) 0.0317(16) -0.0051(13) 0.0182(15) -0.0021(14)
C18 0.0453(19) 0.0274(15) 0.056(2) -0.0064(15) 0.0277(17) 0.0017(14)
C19 0.0349(16) 0.0212(13) 0.0312(15) -0.0033(11) 0.0183(13) -0.0018(11)
C20 0.0493(19) 0.0300(15) 0.0264(15) -0.0032(12) 0.0167(14) 0.0015(13)
C21 0.0398(17) 0.0265(14) 0.0326(16) -0.0010(12) 0.0138(13) 0.0013(12)
C22 0.0342(16) 0.0202(13) 0.0294(15) -0.0024(11) 0.0150(12) -0.0022(11)
C23 0.0401(17) 0.0299(15) 0.0277(15) -0.0056(12) 0.0111(13) 0.0030(13)
C24 0.0404(18) 0.0277(15) 0.0339(17) -0.0022(12) 0.0132(14) 0.0057(13)
C25 0.0368(16) 0.0171(12) 0.0312(16) -0.0007(11) 0.0158(13) -0.0020(11)
C26 0.068(3) 0.070(3) 0.079(3) -0.044(3) -0.017(3) 0.031(2)
C27 0.065(3) 0.100(4) 0.078(4) -0.054(3) -0.023(3) 0.035(3)
C28 0.044(2) 0.167(6) 0.057(3) -0.035(3) 0.012(2) 0.014(3)
C29 0.044(3) 0.189(7) 0.076(4) -0.067(4) 0.000(2) 0.019(3)
C30 0.102(5) 0.090(4) 0.141(6) 0.080(4) -0.068(4) -0.049(4)
C31 0.147(7) 0.123(6) 0.178(8) 0.100(6) -0.105(6) -0.073(5)

loop_
_atom_type_symbol
_atom_type_description
_atom_type_scat_dispersion_real
_atom_type_scat_dispersion_imag
_atom_type_scat_source
C C 0.0181 0.0091 'International Tables Vol C Tables 4.2.6.8 and 6.1.1.4'
H H 0.0000 0.0000 'International Tables Vol C Tables 4.2.6.8 and 6.1.1.4'
Cu Cu -1.9646 0.5888 'International Tables Vol C Tables 4.2.6.8 and 6.1.1.4'
N N 0.0311 0.0180 'International Tables Vol C Tables 4.2.6.8 and 6.1.1.4'
O O 0.0492 0.0322 'International Tables Vol C Tables 4.2.6.8 and 6.1.1.4'

loop_
_exptl_crystal_face_index_h
_exptl_crystal_face_index_k
_exptl_crystal_face_index_l
_exptl_crystal_face_perp_dist
0 -1 0 0.0412
0 1 0 0.0318
1 0 1 0.0599
-1 0 -1 0.0507
-4 1 7 0.0167
4 -1 -7 0.0111

loop_
_geom_angle_atom_site_label_1
_geom_angle_atom_site_label_2
_geom_angle_atom_site_label_3
_geom_angle
_geom_angle_site_symmetry_1
_geom_angle_site_symmetry_3
_geom_angle_publ_flag
O1 Cu1 Cu1 78.12(7) . 3_765 ?
O1 Cu1 O3 89.82(10) . 1_654 ?
O1 Cu1 N5 96.93(10) . . ?
O2 Cu1 Cu1 81.69(7) 3_765 3_765 ?
O2 Cu1 O1 159.79(10) 3_765 . ?
O2 Cu1 O3 85.75(11) 3_765 1_654 ?
O2 Cu1 O4 87.37(11) 3_765 3_666 ?
O2 Cu1 N5 103.28(10) 3_765 . ?
O3 Cu1 Cu1 79.49(7) 1_654 3_765 ?
O4 Cu1 Cu1 80.41(7) 3_666 3_765 ?
O4 Cu1 O1 90.00(11) 3_666 . ?
O4 Cu1 O3 159.49(10) 3_666 1_654 ?
O4 Cu1 N5 98.27(10) 3_666 . ?
N5 Cu1 Cu1 174.84(8) . 3_765 ?
N5 Cu1 O3 102.11(10) . 1_654 ?
C1 O1 Cu1 129.7(2) . . ?
C1 O2 Cu1 125.4(2) . 3_765 ?
C25 O3 Cu1 127.5(2) . 1_456 ?
C25 O4 Cu1 127.0(2) . 3_666 ?
N2 N1 C5 118.8(2) . . ?
N2 N1 C10 111.9(2) . . ?
C10 N1 C5 129.3(3) . . ?
N1 N2 H2 127.2 . . ?
C8 N2 N1 105.6(2) . . ?
C8 N2 H2 127.2 . . ?
N4 N3 C15 111.6(2) . . ?
N4 N3 C19 118.1(2) . . ?
C15 N3 C19 130.2(3) . . ?
N3 N4 H4 127.3 . . ?
C16 N4 N3 105.3(3) . . ?
C16 N4 H4 127.3 . . ?
C26 N5 Cu1 110.0(2) . . ?
C26 N5 C28 107.0(4) . . ?
C28 N5 Cu1 112.3(2) . . ?
C30 N5 Cu1 111.4(2) . . ?
C30 N5 C26 109.8(5) . . ?
C30 N5 C28 106.2(5) . . ?
C27 N6 C29 108.2(5) . . ?
C27 N6 C31 110.3(6) . . ?
C29 N6 C31 105.5(6) . . ?
O1 C1 C2 117.7(3) . . ?
O2 C1 O1 125.0(3) . . ?
O2 C1 C2 117.2(3) . . ?
C3 C2 C1 121.3(3) . . ?
C3 C2 C7 119.2(3) . . ?
C7 C2 C1 119.5(3) . . ?
C2 C3 H3 119.8 . . ?
C4 C3 C2 120.3(3) . . ?
C4 C3 H3 119.8 . . ?
C3 C4 H4A 119.9 . . ?
C3 C4 C5 120.2(3) . . ?
C5 C4 H4A 119.9 . . ?
C4 C5 N1 119.4(3) . . ?
C6 C5 N1 120.5(3) . . ?
C6 C5 C4 120.1(3) . . ?
C5 C6 H6 120.3 . . ?
C5 C6 C7 119.4(3) . . ?
C7 C6 H6 120.3 . . ?
C2 C7 C6 120.7(3) . . ?
C2 C7 H7 119.6 . . ?
C6 C7 H7 119.6 . . ?
N2 C8 C9 111.1(3) . . ?
N2 C8 C11 121.8(3) . . ?
C9 C8 C11 127.1(3) . . ?
C8 C9 C13 124.0(3) . . ?
C10 C9 C8 105.6(2) . . ?
C10 C9 C13 130.4(3) . . ?
N1 C10 C9 105.9(3) . . ?
N1 C10 C12 122.7(3) . . ?
C9 C10 C12 131.4(3) . . ?
C8 C11 H11A 109.5 . . ?
C8 C11 H11B 109.5 . . ?
C8 C11 H11C 109.5 . . ?
H11A C11 H11B 109.5 . . ?
H11A C11 H11C 109.5 . . ?
H11B C11 H11C 109.5 . . ?
C10 C12 H12A 109.5 . . ?
C10 C12 H12B 109.5 . . ?
C10 C12 H12C 109.5 . . ?
H12A C12 H12B 109.5 . . ?
H12A C12 H12C 109.5 . . ?
H12B C12 H12C 109.5 . . ?
C9 C13 H13A 108.4 . . ?
C9 C13 H13B 108.4 . . ?
H13A C13 H13B 107.5 . . ?
C14 C13 C9 115.4(2) . . ?
C14 C13 H13A 108.4 . . ?
C14 C13 H13B 108.4 . . ?
C15 C14 C13 126.2(3) . . ?
C15 C14 C16 106.3(3) . . ?
C16 C14 C13 127.4(3) . . ?
N3 C15 C17 126.1(3) . . ?
C14 C15 N3 105.5(3) . . ?
C14 C15 C17 128.4(3) . . ?
N4 C16 C14 111.2(3) . . ?
N4 C16 C18 120.6(3) . . ?
C14 C16 C18 128.1(3) . . ?
C15 C17 H17A 109.5 . . ?
C15 C17 H17B 109.5 . . ?
C15 C17 H17C 109.5 . . ?
H17A C17 H17B 109.5 . . ?
H17A C17 H17C 109.5 . . ?
H17B C17 H17C 109.5 . . ?
C16 C18 H18A 109.5 . . ?
C16 C18 H18B 109.5 . . ?
C16 C18 H18C 109.5 . . ?
H18A C18 H18B 109.5 . . ?
H18A C18 H18C 109.5 . . ?
H18B C18 H18C 109.5 . . ?
C20 C19 N3 121.3(3) . . ?
C20 C19 C24 119.7(3) . . ?
C24 C19 N3 119.0(3) . . ?
C19 C20 H20 120.2 . . ?
C19 C20 C21 119.5(3) . . ?
C21 C20 H20 120.2 . . ?
C20 C21 H21 119.4 . . ?
C22 C21 C20 121.2(3) . . ?
C22 C21 H21 119.4 . . ?
C21 C22 C23 118.4(3) . . ?
C21 C22 C25 120.7(3) . . ?
C23 C22 C25 120.8(3) . . ?
C22 C23 H23 119.4 . . ?
C24 C23 C22 121.3(3) . . ?
C24 C23 H23 119.4 . . ?
C19 C24 H24 120.2 . . ?
C23 C24 C19 119.7(3) . . ?
C23 C24 H24 120.2 . . ?
O3 C25 C22 117.8(3) . . ?
O4 C25 O3 125.2(3) . . ?
O4 C25 C22 117.0(3) . . ?
N5 C26 H26A 109.5 . . ?
N5 C26 H26B 109.5 . . ?
N5 C26 C27 110.8(3) . . ?
H26A C26 H26B 108.1 . . ?
C27 C26 H26A 109.5 . . ?
C27 C26 H26B 109.5 . . ?
N6 C27 C26 111.8(4) . . ?
N6 C27 H27A 113(4) . . ?
N6 C27 H27B 110(4) . . ?
C26 C27 H27A 117(4) . . ?
C26 C27 H27B 102(4) . . ?
H27A C27 H27B 102(6) . . ?
N5 C28 H28A 109.7 . . ?
N5 C28 H28B 109.7 . . ?
N5 C28 C29 109.8(4) . . ?
H28A C28 H28B 108.2 . . ?
C29 C28 H28A 109.7 . . ?
C29 C28 H28B 109.7 . . ?
N6 C29 C28 111.7(4) . . ?
N6 C29 H29A 109.3 . . ?
N6 C29 H29B 109.3 . . ?
C28 C29 H29A 109.3 . . ?
C28 C29 H29B 109.3 . . ?
H29A C29 H29B 107.9 . . ?
N5 C30 H30A 109.6 . . ?
N5 C30 H30B 109.6 . . ?
N5 C30 C31 110.1(4) . . ?
H30A C30 H30B 108.1 . . ?
C31 C30 H30A 109.6 . . ?
C31 C30 H30B 109.6 . . ?
N6 C31 C30 112.1(4) . . ?
N6 C31 H31A 109.2 . . ?
N6 C31 H31B 109.2 . . ?
C30 C31 H31A 109.2 . . ?
C30 C31 H31B 109.2 . . ?
H31A C31 H31B 107.9 . . ?

loop_
_geom_bond_atom_site_label_1
_geom_bond_atom_site_label_2
_geom_bond_distance
_geom_bond_site_symmetry_2
_geom_bond_publ_flag
Cu1 Cu1 2.9260(8) 3_765 ?
Cu1 O1 2.039(2) . ?
Cu1 O2 2.031(2) 3_765 ?
Cu1 O3 2.050(2) 1_654 ?
Cu1 O4 2.035(2) 3_666 ?
Cu1 N5 2.048(3) . ?
O1 C1 1.248(4) . ?
O2 C1 1.247(4) . ?
O3 C25 1.250(4) . ?
O4 C25 1.249(4) . ?
N1 N2 1.356(4) . ?
N1 C5 1.422(3) . ?
N1 C10 1.375(4) . ?
N2 H2 0.8600 . ?
N2 C8 1.324(4) . ?
N3 N4 1.363(4) . ?
N3 C15 1.380(4) . ?
N3 C19 1.422(3) . ?
N4 H4 0.8600 . ?
N4 C16 1.328(4) . ?
N5 C26 1.458(5) . ?
N5 C28 1.483(5) . ?
N5 C30 1.454(5) . ?
N6 C27 1.412(6) . ?
N6 C29 1.442(7) . ?
N6 C31 1.446(7) . ?
C1 C2 1.500(4) . ?
C2 C3 1.387(4) . ?
C2 C7 1.387(4) . ?
C3 H3 0.9300 . ?
C3 C4 1.382(4) . ?
C4 H4A 0.9300 . ?
C4 C5 1.388(4) . ?
C5 C6 1.383(4) . ?
C6 H6 0.9300 . ?
C6 C7 1.390(4) . ?
C7 H7 0.9300 . ?
C8 C9 1.414(4) . ?
C8 C11 1.485(4) . ?
C9 C10 1.379(4) . ?
C9 C13 1.509(4) . ?
C10 C12 1.499(5) . ?
C11 H11A 0.9600 . ?
C11 H11B 0.9600 . ?
C11 H11C 0.9600 . ?
C12 H12A 0.9600 . ?
C12 H12B 0.9600 . ?
C12 H12C 0.9600 . ?
C13 H13A 0.9700 . ?
C13 H13B 0.9700 . ?
C13 C14 1.506(4) . ?
C14 C15 1.377(4) . ?
C14 C16 1.400(5) . ?
C15 C17 1.487(5) . ?
C16 C18 1.499(5) . ?
C17 H17A 0.9600 . ?
C17 H17B 0.9600 . ?
C17 H17C 0.9600 . ?
C18 H18A 0.9600 . ?
C18 H18B 0.9600 . ?
C18 H18C 0.9600 . ?
C19 C20 1.387(4) . ?
C19 C24 1.389(4) . ?
C20 H20 0.9300 . ?
C20 C21 1.388(4) . ?
C21 H21 0.9300 . ?
C21 C22 1.382(4) . ?
C22 C23 1.383(4) . ?
C22 C25 1.498(4) . ?
C23 H23 0.9300 . ?
C23 C24 1.383(4) . ?
C24 H24 0.9300 . ?
C26 H26A 0.9700 . ?
C26 H26B 0.9700 . ?
C26 C27 1.531(6) . ?
C27 H27A 0.99(7) . ?
C27 H27B 1.00(7) . ?
C28 H28A 0.9700 . ?
C28 H28B 0.9700 . ?
C28 C29 1.538(7) . ?
C29 H29A 0.9700 . ?
C29 H29B 0.9700 . ?
C30 H30A 0.9700 . ?
C30 H30B 0.9700 . ?
C30 C31 1.531(7) . ?
C31 H31A 0.9700 . ?
C31 H31B 0.9700 . ?

loop_
_geom_torsion_atom_site_label_1
_geom_torsion_atom_site_label_2
_geom_torsion_atom_site_label_3
_geom_torsion_atom_site_label_4
_geom_torsion
_geom_torsion_site_symmetry_1
_geom_torsion_site_symmetry_2
_geom_torsion_site_symmetry_3
_geom_torsion_site_symmetry_4
_geom_torsion_publ_flag
Cu1 O1 C1 O2 -3.8(5) . . . . ?
Cu1 O1 C1 C2 176.88(19) . . . . ?
Cu1 O2 C1 O1 2.4(4) 3_765 . . . ?
Cu1 O2 C1 C2 -178.26(19) 3_765 . . . ?
Cu1 O3 C25 O4 -1.4(4) 1_456 . . . ?
Cu1 O3 C25 C22 178.15(19) 1_456 . . . ?
Cu1 O4 C25 O3 -5.2(5) 3_666 . . . ?
Cu1 O4 C25 C22 175.18(19) 3_666 . . . ?
Cu1 N5 C26 C27 -179.9(4) . . . . ?
Cu1 N5 C28 C29 -179.1(4) . . . . ?
Cu1 N5 C30 C31 178.0(6) . . . . ?
O1 C1 C2 C3 2.4(4) . . . . ?
O1 C1 C2 C7 -178.6(3) . . . . ?
O2 C1 C2 C3 -177.0(3) . . . . ?
O2 C1 C2 C7 2.0(4) . . . . ?
N1 N2 C8 C9 0.6(3) . . . . ?
N1 N2 C8 C11 -179.5(3) . . . . ?
N1 C5 C6 C7 -179.1(2) . . . . ?
N2 N1 C5 C4 37.3(4) . . . . ?
N2 N1 C5 C6 -141.6(3) . . . . ?
N2 N1 C10 C9 0.8(3) . . . . ?
N2 N1 C10 C12 -178.4(3) . . . . ?
N2 C8 C9 C10 -0.2(3) . . . . ?
N2 C8 C9 C13 -178.7(3) . . . . ?
N3 N4 C16 C14 -0.2(3) . . . . ?
N3 N4 C16 C18 179.5(3) . . . . ?
N3 C19 C20 C21 177.3(3) . . . . ?
N3 C19 C24 C23 -179.5(3) . . . . ?
N4 N3 C15 C14 -1.0(3) . . . . ?
N4 N3 C15 C17 177.3(3) . . . . ?
N4 N3 C19 C20 154.6(3) . . . . ?
N4 N3 C19 C24 -24.4(4) . . . . ?
N5 C26 C27 N6 0.6(8) . . . . ?
N5 C28 C29 N6 1.2(8) . . . . ?
N5 C30 C31 N6 0.0(12) . . . . ?
C1 C2 C3 C4 -179.7(3) . . . . ?
C1 C2 C7 C6 -179.0(3) . . . . ?
C2 C3 C4 C5 -0.9(4) . . . . ?
C3 C2 C7 C6 -0.1(4) . . . . ?
C3 C4 C5 N1 -179.7(3) . . . . ?
C3 C4 C5 C6 -0.8(4) . . . . ?
C4 C5 C6 C7 2.0(4) . . . . ?
C5 N1 N2 C8 -179.0(2) . . . . ?
C5 N1 C10 C9 178.6(3) . . . . ?
C5 N1 C10 C12 -0.6(5) . . . . ?
C5 C6 C7 C2 -1.6(4) . . . . ?
C7 C2 C3 C4 1.3(4) . . . . ?
C8 C9 C10 N1 -0.4(3) . . . . ?
C8 C9 C10 C12 178.8(4) . . . . ?
C8 C9 C13 C14 -157.6(3) . . . . ?
C9 C13 C14 C15 77.0(4) . . . . ?
C9 C13 C14 C16 -100.6(4) . . . . ?
C10 N1 N2 C8 -0.9(3) . . . . ?
C10 N1 C5 C4 -140.3(3) . . . . ?
C10 N1 C5 C6 40.7(4) . . . . ?
C10 C9 C13 C14 24.3(5) . . . . ?
C11 C8 C9 C10 180.0(3) . . . . ?
C11 C8 C9 C13 1.5(5) . . . . ?
C13 C9 C10 N1 178.0(3) . . . . ?
C13 C9 C10 C12 -2.9(6) . . . . ?
C13 C14 C15 N3 -177.2(3) . . . . ?
C13 C14 C15 C17 4.5(5) . . . . ?
C13 C14 C16 N4 177.6(3) . . . . ?
C13 C14 C16 C18 -2.1(5) . . . . ?
C15 N3 N4 C16 0.8(3) . . . . ?
C15 N3 C19 C20 -29.5(4) . . . . ?
C15 N3 C19 C24 151.5(3) . . . . ?
C15 C14 C16 N4 -0.4(3) . . . . ?
C15 C14 C16 C18 179.9(3) . . . . ?
C16 C14 C15 N3 0.8(3) . . . . ?
C16 C14 C15 C17 -177.5(3) . . . . ?
C19 N3 N4 C16 177.4(2) . . . . ?
C19 N3 C15 C14 -177.1(3) . . . . ?
C19 N3 C15 C17 1.2(5) . . . . ?
C19 C20 C21 C22 2.7(5) . . . . ?
C20 C19 C24 C23 1.5(5) . . . . ?
C20 C21 C22 C23 0.5(5) . . . . ?
C20 C21 C22 C25 -179.8(3) . . . . ?
C21 C22 C23 C24 -2.7(5) . . . . ?
C21 C22 C25 O3 23.1(4) . . . . ?
C21 C22 C25 O4 -157.3(3) . . . . ?
C22 C23 C24 C19 1.8(5) . . . . ?
C23 C22 C25 O3 -157.2(3) . . . . ?
C23 C22 C25 O4 22.4(4) . . . . ?
C24 C19 C20 C21 -3.7(5) . . . . ?
C25 C22 C23 C24 177.5(3) . . . . ?
C26 N5 C28 C29 -58.2(6) . . . . ?
C26 N5 C30 C31 55.9(8) . . . . ?
C27 N6 C29 C28 58.0(7) . . . . ?
C27 N6 C31 C30 -56.6(10) . . . . ?
C28 N5 C26 C27 57.8(6) . . . . ?
C28 N5 C30 C31 -59.5(8) . . . . ?
C29 N6 C27 C26 -59.1(7) . . . . ?
C29 N6 C31 C30 60.0(9) . . . . ?
C30 N5 C26 C27 -57.0(6) . . . . ?
C30 N5 C28 C29 59.0(6) . . . . ?
C31 N6 C27 C26 55.8(8) . . . . ?
C31 N6 C29 C28 -60.0(7) . . . . ?

loop_
_exptl_oxdiff_crystal_face_indexfrac_h
_exptl_oxdiff_crystal_face_indexfrac_k
_exptl_oxdiff_crystal_face_indexfrac_l
_exptl_oxdiff_crystal_face_x
_exptl_oxdiff_crystal_face_y
_exptl_oxdiff_crystal_face_z
-0.0002 -0.9997 0.0001 0.0587 0.0015 0.0079
0.0002 0.9997 -0.0001 -0.0587 -0.0015 -0.0079
1.0001 0.0003 0.9984 0.0301 -0.0085 -0.2227
-1.0001 -0.0003 -0.9984 -0.0301 0.0085 0.2227
-4.2663 0.9226 7.0649 -0.0785 0.9969 -0.0090
4.2663 -0.9226 -7.0649 0.0785 -0.9969 0.0090

loop_
_smtbx_masks_void_nr
_smtbx_masks_void_average_x
_smtbx_masks_void_average_y
_smtbx_masks_void_average_z
_smtbx_masks_void_volume
_smtbx_masks_void_count_electrons
_smtbx_masks_void_content
1 0.000 0.500 0.500 194.6 50.0 ?
2 0.500 0.000 1.000 194.6 50.0 ?
